data_4060828
loop_
_publ_author_name
'Ren, Tong'

_journal_name_full Organometallics
_journal_paper_doi 10.1021/om0109004
_journal_year 2002
_chemical_formula_sum 'C53 H46 N8 Ru2 Si'
_chemical_formula_weight 1025.21
_space_group_IT_number 14
_symmetry_cell_setting monoclinic
_symmetry_space_group_name_Hall '-P 2ybc'
_symmetry_space_group_name_H-M 'P 1 21/c 1'
_cell_angle_alpha 90.00
_cell_angle_beta 93.5760(10)
_cell_angle_gamma 90.00
_cell_formula_units_Z 4
_cell_length_a 14.2025(8)
_cell_length_b 14.9544(9)
_cell_length_c 22.6046(14)
_cell_measurement_temperature 300(2)
_cell_volume 4791.6(5)
_diffrn_ambient_temperature 300(2)
_exptl_crystal_density_diffrn 1.421
_cod_original_sg_symbol_H-M 'P 21/c'
_cod_database_code 4060828

loop_
_symmetry_equiv_pos_as_xyz
'x, y, z'
'-x, y+1/2, -z+1/2'
'-x, -y, -z'
'x, -y-1/2, z-1/2'

loop_
_atom_site_label
_atom_site_type_symbol
_atom_site_fract_x
_atom_site_fract_y
_atom_site_fract_z
_atom_site_U_iso_or_equiv
_atom_site_adp_type
_atom_site_occupancy
_atom_site_symmetry_multiplicity
_atom_site_calc_flag
_atom_site_refinement_flags
_atom_site_disorder_assembly
_atom_site_disorder_group
Ru1 Ru 0.271583(15) -0.015020(14) 0.318398(10) 0.04141(7) Uani 1 1 d . . .
Ru2 Ru 0.227743(17) 0.132175(15) 0.357483(10) 0.04731(8) Uani 1 1 d . . .
Si Si 0.22040(7) 0.43027(6) 0.45566(4) 0.0595(2) Uani 1 1 d . . .
N1 N 0.08895(16) 0.11349(16) 0.34234(10) 0.0509(6) Uani 1 1 d . . .
N2 N 0.12925(15) -0.03759(15) 0.34088(10) 0.0467(6) Uani 1 1 d . . .
N3 N 0.23387(15) 0.17803(15) 0.27095(10) 0.0476(6) Uani 1 1 d . . .
N4 N 0.22139(15) 0.03019(15) 0.23806(9) 0.0439(5) Uani 1 1 d . . .
N5 N 0.37944(16) 0.13774(14) 0.36956(10) 0.0461(6) Uani 1 1 d . . .
N6 N 0.39908(15) 0.02434(14) 0.30085(9) 0.0423(5) Uani 1 1 d . . .
N7 N 0.22669(16) 0.07312(15) 0.43897(10) 0.0486(6) Uani 1 1 d . . .
N8 N 0.31478(15) -0.04460(15) 0.40371(9) 0.0440(5) Uani 1 1 d . . .
C1 C 0.2280(2) 0.2542(2) 0.39050(14) 0.0567(8) Uani 1 1 d . . .
C2 C 0.2238(2) 0.3271(2) 0.41391(15) 0.0663(9) Uani 1 1 d . . .
C3 C 0.27171(19) -0.1398(2) 0.29092(12) 0.0471(7) Uani 1 1 d . . .
C4 C 0.2791(2) -0.2179(2) 0.27867(13) 0.0506(7) Uani 1 1 d . . .
C5 C 0.2884(2) -0.3085(2) 0.27240(14) 0.0556(8) Uani 1 1 d . . .
C6 C 0.2968(3) -0.3866(3) 0.26955(19) 0.0772(11) Uani 1 1 d . . .
C7 C 0.3329(3) 0.4461(3) 0.5008(2) 0.1126(15) Uani 1 1 d . . .
H7A H 0.3841 0.4502 0.4751 0.169 Uiso 1 1 calc R . .
H7B H 0.3432 0.3962 0.5271 0.169 Uiso 1 1 calc R . .
H7C H 0.3297 0.5001 0.5235 0.169 Uiso 1 1 calc R . .
C8 C 0.2034(4) 0.5263(3) 0.4054(2) 0.1205(17) Uani 1 1 d . . .
H8A H 0.2550 0.5295 0.3799 0.181 Uiso 1 1 calc R . .
H8B H 0.2010 0.5803 0.4281 0.181 Uiso 1 1 calc R . .
H8C H 0.1453 0.5192 0.3817 0.181 Uiso 1 1 calc R . .
C9 C 0.1223(3) 0.4226(3) 0.50549(17) 0.1000(14) Uani 1 1 d . . .
H9A H 0.0641 0.4135 0.4824 0.150 Uiso 1 1 calc R . .
H9B H 0.1187 0.4771 0.5277 0.150 Uiso 1 1 calc R . .
H9C H 0.1332 0.3734 0.5323 0.150 Uiso 1 1 calc R . .
C10 C 0.0233(2) 0.1797(2) 0.33494(15) 0.0678(9) Uani 1 1 d . . .
H10A H 0.0434 0.2389 0.3366 0.081 Uiso 1 1 calc R . .
C11 C -0.0702(2) 0.1626(3) 0.32518(17) 0.0776(11) Uani 1 1 d . . .
H11A H -0.1132 0.2092 0.3196 0.093 Uiso 1 1 calc R . .
C12 C -0.1004(2) 0.0740(3) 0.32364(16) 0.0762(11) Uani 1 1 d . . .
H12A H -0.1644 0.0611 0.3176 0.091 Uiso 1 1 calc R . .
C13 C -0.0371(2) 0.0065(2) 0.33087(15) 0.0657(9) Uani 1 1 d . . .
H13A H -0.0577 -0.0525 0.3307 0.079 Uiso 1 1 calc R . .
C14 C 0.06099(19) 0.0260(2) 0.33875(12) 0.0495(7) Uani 1 1 d . . .
C15 C 0.09574(19) -0.1250(2) 0.35666(14) 0.0525(8) Uani 1 1 d . . .
C16 C 0.0862(2) -0.1429(2) 0.41554(15) 0.0705(10) Uani 1 1 d . . .
H16A H 0.1017 -0.0998 0.4442 0.085 Uiso 1 1 calc R . .
C17 C 0.0524(3) -0.2277(3) 0.4319(2) 0.0934(13) Uani 1 1 d . . .
H17A H 0.0462 -0.2415 0.4716 0.112 Uiso 1 1 calc R . .
C18 C 0.0288(3) -0.2895(3) 0.3889(3) 0.0950(14) Uani 1 1 d . . .
H18A H 0.0062 -0.3451 0.3997 0.114 Uiso 1 1 calc R . .
C19 C 0.0376(3) -0.2716(3) 0.3312(2) 0.0901(12) Uani 1 1 d . . .
H19A H 0.0215 -0.3146 0.3026 0.108 Uiso 1 1 calc R . .
C20 C 0.0706(2) -0.1890(2) 0.31452(17) 0.0681(9) Uani 1 1 d . . .
H20A H 0.0760 -0.1763 0.2746 0.082 Uiso 1 1 calc R . .
C21 C 0.2424(2) 0.2660(2) 0.25757(15) 0.0640(9) Uani 1 1 d . . .
H21A H 0.2502 0.3065 0.2887 0.077 Uiso 1 1 calc R . .
C22 C 0.2402(3) 0.2985(2) 0.20125(17) 0.0800(11) Uani 1 1 d . . .
H22A H 0.2468 0.3594 0.1943 0.096 Uiso 1 1 calc R . .
C23 C 0.2282(3) 0.2393(2) 0.15461(16) 0.0748(10) Uani 1 1 d . . .
H23A H 0.2267 0.2599 0.1157 0.090 Uiso 1 1 calc R . .
C24 C 0.2186(2) 0.1513(2) 0.16587(14) 0.0613(8) Uani 1 1 d . . .
H24A H 0.2089 0.1115 0.1345 0.074 Uiso 1 1 calc R . .
C25 C 0.22306(18) 0.11876(19) 0.22484(12) 0.0450(7) Uani 1 1 d . . .
C26 C 0.1858(2) -0.02755(19) 0.19116(12) 0.0506(7) Uani 1 1 d . . .
C27 C 0.0892(2) -0.0346(2) 0.18002(15) 0.0664(9) Uani 1 1 d . . .
H27A H 0.0486 -0.0022 0.2026 0.080 Uiso 1 1 calc R . .
C28 C 0.0533(3) -0.0904(3) 0.13492(18) 0.0857(12) Uani 1 1 d . . .
H28A H -0.0116 -0.0954 0.1273 0.103 Uiso 1 1 calc R . .
C29 C 0.1129(4) -0.1379(3) 0.10183(18) 0.0941(14) Uani 1 1 d . . .
H29A H 0.0885 -0.1749 0.0716 0.113 Uiso 1 1 calc R . .
C30 C 0.2088(3) -0.1313(2) 0.11299(16) 0.0810(11) Uani 1 1 d . . .
H30A H 0.2490 -0.1637 0.0902 0.097 Uiso 1 1 calc R . .
C31 C 0.2456(2) -0.0770(2) 0.15764(13) 0.0622(8) Uani 1 1 d . . .
H31A H 0.3105 -0.0734 0.1654 0.075 Uiso 1 1 calc R . .
C32 C 0.4220(2) 0.1927(2) 0.41097(13) 0.0567(8) Uani 1 1 d . . .
H32A H 0.3841 0.2201 0.4378 0.068 Uiso 1 1 calc R . .
C33 C 0.5155(2) 0.2103(2) 0.41592(15) 0.0663(9) Uani 1 1 d . . .
H33A H 0.5409 0.2472 0.4459 0.080 Uiso 1 1 calc R . .
C34 C 0.5724(2) 0.1722(2) 0.37540(15) 0.0656(9) Uani 1 1 d . . .
H34A H 0.6361 0.1867 0.3758 0.079 Uiso 1 1 calc R . .
C35 C 0.5342(2) 0.1134(2) 0.33517(13) 0.0559(8) Uani 1 1 d . . .
H35A H 0.5721 0.0868 0.3081 0.067 Uiso 1 1 calc R . .
C36 C 0.43804(19) 0.09234(18) 0.33398(11) 0.0436(6) Uani 1 1 d . . .
C37 C 0.45101(18) -0.01142(19) 0.25371(12) 0.0461(7) Uani 1 1 d . . .
C38 C 0.4635(2) 0.0394(2) 0.20417(13) 0.0583(8) Uani 1 1 d . . .
H38A H 0.4416 0.0980 0.2021 0.070 Uiso 1 1 calc R . .
C39 C 0.5090(3) 0.0028(3) 0.15719(15) 0.0747(10) Uani 1 1 d . . .
H39A H 0.5170 0.0367 0.1233 0.090 Uiso 1 1 calc R . .
C40 C 0.5419(3) -0.0825(3) 0.16082(17) 0.0799(11) Uani 1 1 d . . .
H40A H 0.5730 -0.1066 0.1295 0.096 Uiso 1 1 calc R . .
C41 C 0.5296(2) -0.1330(2) 0.20993(17) 0.0750(10) Uani 1 1 d . . .
H41A H 0.5519 -0.1915 0.2117 0.090 Uiso 1 1 calc R . .
C42 C 0.4842(2) -0.0980(2) 0.25705(14) 0.0571(8) Uani 1 1 d . . .
H42A H 0.4762 -0.1324 0.2906 0.068 Uiso 1 1 calc R . .
C43 C 0.1779(2) 0.1078(2) 0.48351(14) 0.0622(9) Uani 1 1 d . . .
H43A H 0.1400 0.1575 0.4753 0.075 Uiso 1 1 calc R . .
C44 C 0.1815(3) 0.0738(3) 0.53900(15) 0.0777(11) Uani 1 1 d . . .
H44A H 0.1449 0.0980 0.5677 0.093 Uiso 1 1 calc R . .
C45 C 0.2412(3) 0.0020(3) 0.55223(15) 0.0829(11) Uani 1 1 d . . .
H45A H 0.2476 -0.0203 0.5907 0.100 Uiso 1 1 calc R . .
C46 C 0.2900(2) -0.0354(2) 0.50902(13) 0.0656(9) Uani 1 1 d . . .
H46A H 0.3312 -0.0825 0.5180 0.079 Uiso 1 1 calc R . .
C47 C 0.2785(2) -0.00296(19) 0.45026(12) 0.0483(7) Uani 1 1 d . . .
C48 C 0.3809(2) -0.11566(19) 0.41587(12) 0.0493(7) Uani 1 1 d . . .
C49 C 0.4756(2) -0.0957(2) 0.42434(14) 0.0683(9) Uani 1 1 d . . .
H49A H 0.4956 -0.0365 0.4262 0.082 Uiso 1 1 calc R . .
C50 C 0.5409(3) -0.1648(4) 0.42998(18) 0.0935(13) Uani 1 1 d . . .
H50A H 0.6049 -0.1520 0.4358 0.112 Uiso 1 1 calc R . .
C51 C 0.5114(4) -0.2506(4) 0.42709(19) 0.1070(16) Uani 1 1 d . . .
H51A H 0.5557 -0.2965 0.4292 0.128 Uiso 1 1 calc R . .
C52 C 0.4179(4) -0.2709(3) 0.42106(18) 0.1002(15) Uani 1 1 d . . .
H52A H 0.3986 -0.3303 0.4210 0.120 Uiso 1 1 calc R . .
C53 C 0.3519(3) -0.2036(2) 0.41511(14) 0.0693(9) Uani 1 1 d . . .
H53A H 0.2880 -0.2174 0.4106 0.083 Uiso 1 1 calc R . .
H6 H 0.303(2) -0.446(2) 0.2700(16) 0.091(12) Uiso 1 1 d . . .

loop_
_atom_site_aniso_label
_atom_site_aniso_U_11
_atom_site_aniso_U_22
_atom_site_aniso_U_33
_atom_site_aniso_U_23
_atom_site_aniso_U_13
_atom_site_aniso_U_12
Ru1 0.04231(13) 0.03625(13) 0.04586(13) -0.00051(10) 0.00432(10) 0.00227(10)
Ru2 0.05175(15) 0.03893(14) 0.05179(14) -0.00318(11) 0.00760(11) 0.00622(11)
Si 0.0700(6) 0.0447(5) 0.0643(6) -0.0076(4) 0.0081(5) 0.0121(4)
N1 0.0492(14) 0.0473(15) 0.0572(15) 0.0057(12) 0.0122(11) 0.0097(12)
N2 0.0419(13) 0.0448(14) 0.0539(14) 0.0060(11) 0.0079(11) 0.0018(11)
N3 0.0504(14) 0.0396(14) 0.0526(14) 0.0070(11) 0.0032(11) 0.0022(11)
N4 0.0459(13) 0.0422(14) 0.0434(13) 0.0045(11) 0.0001(10) -0.0019(11)
N5 0.0543(14) 0.0393(13) 0.0443(13) -0.0016(11) 0.0007(11) 0.0020(11)
N6 0.0417(12) 0.0409(13) 0.0444(13) -0.0046(10) 0.0046(10) 0.0001(11)
N7 0.0546(15) 0.0447(14) 0.0475(13) -0.0031(11) 0.0109(11) 0.0043(12)
N8 0.0453(13) 0.0449(13) 0.0418(12) 0.0018(11) 0.0014(10) 0.0057(11)
C1 0.064(2) 0.0470(19) 0.0605(19) 0.0027(16) 0.0116(16) 0.0056(15)
C2 0.080(2) 0.048(2) 0.073(2) -0.0063(17) 0.0143(18) 0.0108(18)
C3 0.0417(16) 0.0484(18) 0.0511(17) -0.0014(14) 0.0025(13) -0.0003(14)
C4 0.0484(17) 0.0454(19) 0.0582(18) -0.0067(15) 0.0045(14) 0.0004(14)
C5 0.0537(19) 0.049(2) 0.064(2) -0.0069(16) 0.0059(15) -0.0013(15)
C6 0.083(3) 0.051(2) 0.098(3) -0.007(2) 0.008(2) 0.002(2)
C7 0.088(3) 0.123(4) 0.124(4) -0.037(3) -0.017(3) 0.022(3)
C8 0.154(5) 0.061(3) 0.146(4) 0.027(3) 0.006(3) 0.006(3)
C9 0.093(3) 0.130(4) 0.080(3) -0.030(3) 0.021(2) 0.002(3)
C10 0.066(2) 0.054(2) 0.084(2) 0.0089(18) 0.0095(18) 0.0188(18)
C11 0.058(2) 0.075(3) 0.100(3) 0.015(2) 0.0074(19) 0.029(2)
C12 0.047(2) 0.084(3) 0.098(3) 0.026(2) 0.0129(18) 0.0092(19)
C13 0.0443(18) 0.066(2) 0.088(2) 0.0198(18) 0.0106(16) 0.0051(16)
C14 0.0459(17) 0.0532(19) 0.0502(17) 0.0109(14) 0.0106(13) 0.0039(15)
C15 0.0402(16) 0.0499(19) 0.068(2) 0.0137(16) 0.0096(14) 0.0035(14)
C16 0.062(2) 0.080(3) 0.070(2) 0.0221(19) 0.0078(17) -0.0065(18)
C17 0.076(3) 0.110(4) 0.095(3) 0.051(3) 0.013(2) -0.006(3)
C18 0.076(3) 0.063(3) 0.148(4) 0.030(3) 0.024(3) -0.003(2)
C19 0.084(3) 0.063(3) 0.127(4) -0.002(2) 0.032(3) -0.017(2)
C20 0.062(2) 0.058(2) 0.086(3) 0.0030(19) 0.0180(18) -0.0112(17)
C21 0.078(2) 0.0465(19) 0.067(2) 0.0034(16) 0.0025(17) -0.0050(17)
C22 0.113(3) 0.047(2) 0.080(3) 0.0170(19) 0.007(2) -0.005(2)
C23 0.099(3) 0.062(2) 0.062(2) 0.0216(19) 0.0003(19) -0.006(2)
C24 0.074(2) 0.056(2) 0.0526(18) 0.0103(15) -0.0025(16) -0.0046(17)
C25 0.0414(16) 0.0469(17) 0.0465(16) 0.0050(14) 0.0020(12) -0.0015(13)
C26 0.0585(19) 0.0467(17) 0.0453(16) 0.0103(14) -0.0066(14) -0.0048(15)
C27 0.063(2) 0.068(2) 0.067(2) 0.0087(18) -0.0081(17) -0.0070(18)
C28 0.084(3) 0.087(3) 0.082(3) 0.008(2) -0.027(2) -0.026(2)
C29 0.135(4) 0.070(3) 0.073(3) -0.003(2) -0.032(3) -0.025(3)
C30 0.116(3) 0.065(2) 0.061(2) -0.0085(18) -0.004(2) 0.002(2)
C31 0.075(2) 0.058(2) 0.0526(18) -0.0028(16) -0.0025(16) -0.0015(18)
C32 0.068(2) 0.0501(19) 0.0507(18) -0.0102(15) -0.0039(15) 0.0038(16)
C33 0.075(2) 0.057(2) 0.064(2) -0.0125(17) -0.0152(18) -0.0058(18)
C34 0.055(2) 0.067(2) 0.073(2) -0.0032(19) -0.0084(17) -0.0126(17)
C35 0.0500(18) 0.059(2) 0.0583(19) -0.0058(15) 0.0036(14) -0.0063(15)
C36 0.0499(17) 0.0399(16) 0.0410(15) 0.0021(13) 0.0029(13) -0.0007(13)
C37 0.0388(15) 0.0486(17) 0.0509(17) -0.0095(14) 0.0029(12) -0.0044(13)
C38 0.061(2) 0.058(2) 0.0568(19) -0.0051(16) 0.0103(15) -0.0056(16)
C39 0.084(3) 0.081(3) 0.062(2) -0.0102(19) 0.0272(19) -0.022(2)
C40 0.080(3) 0.080(3) 0.084(3) -0.030(2) 0.038(2) -0.016(2)
C41 0.069(2) 0.059(2) 0.099(3) -0.023(2) 0.020(2) 0.0057(18)
C42 0.0524(18) 0.056(2) 0.063(2) -0.0067(16) 0.0083(15) 0.0028(16)
C43 0.071(2) 0.055(2) 0.062(2) -0.0081(16) 0.0175(17) 0.0078(17)
C44 0.097(3) 0.085(3) 0.055(2) -0.0047(19) 0.0299(19) 0.009(2)
C45 0.113(3) 0.092(3) 0.0460(19) 0.0062(19) 0.019(2) 0.015(2)
C46 0.084(2) 0.066(2) 0.0469(18) 0.0059(16) 0.0092(17) 0.0135(19)
C47 0.0525(17) 0.0482(18) 0.0445(16) -0.0009(13) 0.0041(13) -0.0005(14)
C48 0.0591(19) 0.0496(19) 0.0390(15) 0.0033(13) 0.0001(13) 0.0116(15)
C49 0.059(2) 0.076(2) 0.070(2) 0.0155(18) -0.0022(17) 0.0104(19)
C50 0.065(3) 0.126(4) 0.089(3) 0.019(3) -0.001(2) 0.030(3)
C51 0.121(4) 0.104(4) 0.093(3) -0.001(3) -0.018(3) 0.065(3)
C52 0.143(4) 0.059(2) 0.093(3) -0.010(2) -0.035(3) 0.032(3)
C53 0.086(3) 0.051(2) 0.068(2) 0.0011(17) -0.0190(18) 0.0080(19)

loop_
_geom_bond_atom_site_label_1
_geom_bond_atom_site_label_2
_geom_bond_distance
_geom_bond_site_symmetry_2
_geom_bond_publ_flag
Ru1 C3 1.966(3) . ?
Ru1 N6 1.968(2) . ?
Ru1 N4 2.025(2) . ?
Ru1 N8 2.035(2) . ?
Ru1 N2 2.142(2) . ?
Ru1 Ru2 2.4662(3) . ?
Ru2 C1 1.972(3) . ?
Ru2 N1 1.999(2) . ?
Ru2 N7 2.044(2) . ?
Ru2 N3 2.080(2) . ?
Ru2 N5 2.156(2) . ?
Si C2 1.812(3) . ?
Si C8 1.838(4) . ?
Si C9 1.849(4) . ?
Si C7 1.856(4) . ?
N1 C10 1.363(4) . ?
N1 C14 1.368(4) . ?
N2 C14 1.357(3) . ?
N2 C15 1.443(4) . ?
N3 C21 1.357(4) . ?
N3 C25 1.370(3) . ?
N4 C25 1.358(3) . ?
N4 C26 1.435(4) . ?
N5 C32 1.359(3) . ?
N5 C36 1.373(3) . ?
N6 C36 1.360(3) . ?
N6 C37 1.436(3) . ?
N7 C43 1.360(3) . ?
N7 C47 1.370(3) . ?
N8 C47 1.352(3) . ?
N8 C48 1.434(3) . ?
C1 C2 1.214(4) . ?
C3 C4 1.206(4) . ?
C4 C5 1.370(4) . ?
C5 C6 1.175(5) . ?
C10 C11 1.357(5) . ?
C11 C12 1.393(5) . ?
C12 C13 1.355(4) . ?
C13 C14 1.423(4) . ?
C15 C16 1.373(4) . ?
C15 C20 1.381(4) . ?
C16 C17 1.414(5) . ?
C17 C18 1.368(6) . ?
C18 C19 1.344(6) . ?
C19 C20 1.382(5) . ?
C21 C22 1.361(4) . ?
C22 C23 1.379(5) . ?
C23 C24 1.348(4) . ?
C24 C25 1.417(4) . ?
C26 C27 1.384(4) . ?
C26 C31 1.386(4) . ?
C27 C28 1.390(5) . ?
C28 C29 1.363(6) . ?
C29 C30 1.373(6) . ?
C30 C31 1.373(4) . ?
C32 C33 1.351(4) . ?
C33 C34 1.382(4) . ?
C34 C35 1.354(4) . ?
C35 C36 1.400(4) . ?
C37 C38 1.374(4) . ?
C37 C42 1.379(4) . ?
C38 C39 1.389(4) . ?
C39 C40 1.359(5) . ?
C40 C41 1.363(5) . ?
C41 C42 1.382(4) . ?
C43 C44 1.351(4) . ?
C44 C45 1.389(5) . ?
C45 C46 1.354(4) . ?
C46 C47 1.414(4) . ?
C48 C53 1.378(4) . ?
C48 C49 1.379(4) . ?
C49 C50 1.388(5) . ?
C50 C51 1.350(6) . ?
C51 C52 1.361(6) . ?
C52 C53 1.376(5) . ?
